data_8107102
loop_
_publ_author_name
'Ghabbour, Hazem A.'
'Abdel-Wahab, Bakr F.'
'Baashen, Mohammed'
'Mohammad Asmari, Majid'
'El-Hiti, Gamal A.'

_publ_section_title
;
 Crystal structure of
 3-(4-bromophenyl)-5-(4-fluorophenyl)-4,5-dihydro-1H-pyrazole-1-carbothioamide,
 C16H13BrFN3S
;
_journal_issue 4
_journal_name_full 'Zeitschrift f\"ur Kristallographie - New Crystal Structures'
_journal_page_first 1073
_journal_page_last 1074
_journal_paper_doi 10.1515/ncrs-2016-0057
_journal_volume 231
_journal_year 2016
_chemical_formula_sum 'C16 H13 Br F N3 S'
_chemical_formula_weight 378.26
_space_group_IT_number 14
_space_group_name_Hall '-P 2ybc'
_space_group_name_H-M_alt 'P 1 21/c 1'
_symmetry_cell_setting monoclinic
_symmetry_space_group_name_H-M 'P 1 21/c 1'
_atom_sites_solution_hydrogens geom
_atom_sites_solution_primary direct
_atom_sites_solution_secondary difmap
_cell_angle_alpha 90.00
_cell_angle_beta 102.524(2)
_cell_angle_gamma 90.00
_cell_formula_units_Z 4
_cell_length_a 14.6734(6)
_cell_length_b 11.1226(5)
_cell_length_c 9.4184(4)
_cell_measurement_reflns_used 9368
_cell_measurement_temperature 100(2)
_cell_measurement_theta_max 29.60
_cell_measurement_theta_min 2.32
_cell_volume 1500.57(11)
_computing_cell_refinement 'Bruker SAINT'
_computing_data_collection 'Bruker APEX2'
_computing_data_reduction 'Bruker SAINT'
_computing_molecular_graphics 'Bruker SHELXTL'
_computing_publication_material 'Bruker SHELXTL'
_computing_structure_refinement 'SHELXL-2014 (Sheldrick 2014)'
_computing_structure_solution 'SHELXS-97 (Sheldrick 2008)'
_diffrn_ambient_temperature 100(2)
_diffrn_measured_fraction_theta_full 1.000
_diffrn_measured_fraction_theta_max 1.000
_diffrn_measurement_device_type 'Bruker APEX-II D8 venture'
_diffrn_measurement_method '\f and \w scans'
_diffrn_radiation_monochromator graphite
_diffrn_radiation_source 'fine-focus micro tube'
_diffrn_radiation_type MoK\a
_diffrn_radiation_wavelength 0.71073
_diffrn_reflns_av_R_equivalents 0.1029
_diffrn_reflns_av_sigmaI/netI 0.0864
_diffrn_reflns_limit_h_max 17
_diffrn_reflns_limit_h_min -20
_diffrn_reflns_limit_k_max 15
_diffrn_reflns_limit_k_min -15
_diffrn_reflns_limit_l_max 13
_diffrn_reflns_limit_l_min -13
_diffrn_reflns_number 21750
_diffrn_reflns_theta_full 30.00
_diffrn_reflns_theta_max 30.00
_diffrn_reflns_theta_min 2.32
_diffrn_standards_decay_% .
_diffrn_standards_interval_count .
_diffrn_standards_interval_time .
_diffrn_standards_number 0
_exptl_absorpt_coefficient_mu 2.888
_exptl_absorpt_correction_T_max 0.7159
_exptl_absorpt_correction_T_min 0.2427
_exptl_absorpt_correction_type multi-scan
_exptl_absorpt_process_details SADABS_Bruker_2014
_exptl_crystal_colour colorless
_exptl_crystal_density_diffrn 1.674
_exptl_crystal_density_method 'not measured'
_exptl_crystal_description plate
_exptl_crystal_F_000 760
_exptl_crystal_size_max 0.68
_exptl_crystal_size_mid 0.37
_exptl_crystal_size_min 0.12
_refine_diff_density_max 1.102
_refine_diff_density_min -1.899
_refine_diff_density_rms 0.146
_refine_ls_extinction_method none
_refine_ls_goodness_of_fit_ref 1.033
_refine_ls_hydrogen_treatment mixed
_refine_ls_matrix_type full
_refine_ls_number_parameters 207
_refine_ls_number_reflns 4371
_refine_ls_number_restraints 0
_refine_ls_restrained_S_all 1.033
_refine_ls_R_factor_all 0.0795
_refine_ls_R_factor_gt 0.0473
_refine_ls_shift/su_max 0.001
_refine_ls_shift/su_mean 0.000
_refine_ls_structure_factor_coef Fsqd
_refine_ls_weighting_details 'calc w=1/[\s^2^(Fo^2^)+(0.0508P)^2^+0.0000P] where P=(Fo^2^+2Fc^2^)/3'
_refine_ls_weighting_scheme calc
_refine_ls_wR_factor_gt 0.1028
_refine_ls_wR_factor_ref 0.1182
_reflns_number_gt 3162
_reflns_number_total 4371
_reflns_threshold_expression >2sigma(I)
_cod_data_source_file suppl_ncrs-2016-0057_suppl.cif
_cod_data_source_block a_a
_cod_original_sg_symbol_H-M P2(1)/c
_cod_database_code 8107102

loop_
_symmetry_equiv_pos_as_xyz
'x, y, z'
'-x, y+1/2, -z+1/2'
'-x, -y, -z'
'x, -y-1/2, z-1/2'

loop_
_atom_site_label
_atom_site_type_symbol
_atom_site_fract_x
_atom_site_fract_y
_atom_site_fract_z
_atom_site_U_iso_or_equiv
_atom_site_adp_type
_atom_site_occupancy
_atom_site_symmetry_multiplicity
_atom_site_calc_flag
_atom_site_refinement_flags
_atom_site_disorder_assembly
_atom_site_disorder_group
Br1 Br 0.44696(2) 0.15662(3) 0.00851(3) 0.01972(11) Uani 1 1 d . . .
S1 S 1.01214(5) 0.66563(6) 0.65912(8) 0.01185(15) Uani 1 1 d . . .
F1 F 0.73592(13) 0.64557(14) 1.11962(18) 0.0181(4) Uani 1 1 d . . .
N1 N 0.79310(15) 0.5003(2) 0.4233(2) 0.0105(5) Uani 1 1 d . . .
N2 N 0.86648(15) 0.53044(19) 0.5376(2) 0.0092(4) Uani 1 1 d . . .
N3 N 0.90095(19) 0.6816(2) 0.3963(3) 0.0128(5) Uani 1 1 d . . .
C1 C 0.6293(2) 0.4069(3) 0.2376(3) 0.0148(6) Uani 1 1 d . . .
H1A H 0.6406 0.4905 0.2306 0.018 Uiso 1 1 calc R . .
C2 C 0.5583(2) 0.3529(2) 0.1380(3) 0.0159(6) Uani 1 1 d . . .
H2A H 0.5209 0.3989 0.0622 0.019 Uiso 1 1 calc R . .
C3 C 0.54196(19) 0.2305(2) 0.1495(3) 0.0131(6) Uani 1 1 d . . .
C4 C 0.5945(2) 0.1621(2) 0.2604(3) 0.0146(6) Uani 1 1 d . . .
H4A H 0.5820 0.0788 0.2679 0.017 Uiso 1 1 calc R . .
C5 C 0.66584(18) 0.2170(2) 0.3605(3) 0.0128(6) Uani 1 1 d . . .
H5A H 0.7020 0.1710 0.4376 0.015 Uiso 1 1 calc R . .
C6 C 0.68495(19) 0.3393(2) 0.3491(3) 0.0109(5) Uani 1 1 d . . .
C7 C 0.76343(18) 0.3951(2) 0.4513(3) 0.0102(5) Uani 1 1 d . . .
C8 C 0.81851(19) 0.3397(2) 0.5885(3) 0.0105(5) Uani 1 1 d . . .
H8A H 0.8586 0.2735 0.5671 0.013 Uiso 1 1 calc R . .
H8B H 0.7770 0.3087 0.6502 0.013 Uiso 1 1 calc R . .
C9 C 0.87727(18) 0.4463(2) 0.6612(3) 0.0099(5) Uani 1 1 d . . .
H9A H 0.9441 0.4223 0.6956 0.012 Uiso 1 1 calc R . .
C10 C 0.83949(18) 0.5010(2) 0.7848(3) 0.0086(5) Uani 1 1 d . . .
C11 C 0.87928(18) 0.4708(2) 0.9285(3) 0.0100(5) Uani 1 1 d . . .
H11A H 0.9308 0.4171 0.9490 0.012 Uiso 1 1 calc R . .
C12 C 0.8441(2) 0.5186(2) 1.0420(3) 0.0128(5) Uani 1 1 d . . .
H12A H 0.8712 0.4987 1.1402 0.015 Uiso 1 1 calc R . .
C13 C 0.76933(19) 0.5953(2) 1.0087(3) 0.0119(5) Uani 1 1 d . . .
C14 C 0.72730(19) 0.6266(2) 0.8678(3) 0.0122(6) Uani 1 1 d . . .
H14A H 0.6749 0.6790 0.8481 0.015 Uiso 1 1 calc R . .
C15 C 0.76382(18) 0.5793(2) 0.7566(3) 0.0109(5) Uani 1 1 d . . .
H15A H 0.7368 0.6007 0.6589 0.013 Uiso 1 1 calc R . .
C16 C 0.92191(19) 0.6252(2) 0.5241(3) 0.0099(5) Uani 1 1 d . . .
H2N3 H 0.929(2) 0.734(3) 0.385(4) 0.021(10) Uiso 1 1 d . . .
H1N3 H 0.852(2) 0.658(2) 0.329(3) 0.004(7) Uiso 1 1 d . . .

loop_
_atom_site_aniso_label
_atom_site_aniso_U_11
_atom_site_aniso_U_22
_atom_site_aniso_U_33
_atom_site_aniso_U_23
_atom_site_aniso_U_13
_atom_site_aniso_U_12
Br1 0.01096(16) 0.01802(17) 0.02755(19) -0.00828(12) -0.00160(12) -0.00003(11)
S1 0.0085(3) 0.0117(3) 0.0157(3) -0.0013(3) 0.0034(3) -0.0014(2)
F1 0.0229(10) 0.0173(9) 0.0167(9) -0.0019(7) 0.0102(8) 0.0061(7)
N1 0.0076(10) 0.0132(11) 0.0109(11) -0.0017(9) 0.0027(9) -0.0003(9)
N2 0.0087(11) 0.0098(10) 0.0098(11) 0.0004(9) 0.0034(9) -0.0005(9)
N3 0.0125(13) 0.0110(12) 0.0153(13) 0.0027(10) 0.0038(11) -0.0037(10)
C1 0.0154(14) 0.0115(13) 0.0179(15) -0.0008(11) 0.0045(12) -0.0040(11)
C2 0.0135(14) 0.0160(14) 0.0176(15) -0.0001(11) 0.0018(12) 0.0020(11)
C3 0.0083(13) 0.0148(13) 0.0177(14) -0.0061(11) 0.0062(11) -0.0012(10)
C4 0.0088(13) 0.0115(13) 0.0241(15) -0.0006(12) 0.0051(12) 0.0004(10)
C5 0.0078(13) 0.0124(13) 0.0191(14) 0.0002(11) 0.0051(11) 0.0021(10)
C6 0.0093(13) 0.0109(13) 0.0147(13) -0.0021(11) 0.0071(11) 0.0006(10)
C7 0.0076(13) 0.0104(12) 0.0139(13) -0.0023(10) 0.0053(11) 0.0015(10)
C8 0.0095(13) 0.0093(12) 0.0138(13) 0.0001(10) 0.0054(11) 0.0002(10)
C9 0.0068(12) 0.0108(12) 0.0130(13) 0.0026(10) 0.0040(11) 0.0018(10)
C10 0.0074(12) 0.0074(12) 0.0115(13) -0.0020(10) 0.0030(10) -0.0023(9)
C11 0.0084(12) 0.0077(12) 0.0143(13) 0.0011(10) 0.0031(11) 0.0014(10)
C12 0.0166(14) 0.0103(12) 0.0118(13) 0.0018(10) 0.0035(11) -0.0001(11)
C13 0.0142(14) 0.0086(12) 0.0146(14) -0.0027(11) 0.0069(11) -0.0031(10)
C14 0.0092(13) 0.0108(12) 0.0169(14) 0.0003(11) 0.0031(11) 0.0022(10)
C15 0.0092(13) 0.0116(12) 0.0116(13) 0.0011(10) 0.0014(11) -0.0002(10)
C16 0.0094(12) 0.0081(12) 0.0141(13) -0.0024(10) 0.0070(11) 0.0012(10)

loop_
_atom_type_symbol
_atom_type_description
_atom_type_scat_dispersion_real
_atom_type_scat_dispersion_imag
_atom_type_scat_source
C C 0.0033 0.0016 'International Tables Vol C Tables 4.2.6.8 and 6.1.1.4'
H H 0.0000 0.0000 'International Tables Vol C Tables 4.2.6.8 and 6.1.1.4'
N N 0.0061 0.0033 'International Tables Vol C Tables 4.2.6.8 and 6.1.1.4'
S S 0.1246 0.1234 'International Tables Vol C Tables 4.2.6.8 and 6.1.1.4'
Br Br -0.2901 2.4595 'International Tables Vol C Tables 4.2.6.8 and 6.1.1.4'
F F 0.0171 0.0103 'International Tables Vol C Tables 4.2.6.8 and 6.1.1.4'

loop_
_geom_angle_atom_site_label_1
_geom_angle_atom_site_label_2
_geom_angle_atom_site_label_3
_geom_angle
_geom_angle_site_symmetry_1
_geom_angle_site_symmetry_3
C7 N1 N2 107.4(2) . .
C16 N2 N1 119.7(2) . .
C16 N2 C9 127.2(2) . .
N1 N2 C9 113.0(2) . .
C16 N3 H2N3 118(3) . .
C16 N3 H1N3 119.8(18) . .
H2N3 N3 H1N3 122(3) . .
C2 C1 C6 120.5(3) . .
C2 C1 H1A 119.7 . .
C6 C1 H1A 119.7 . .
C1 C2 C3 119.4(3) . .
C1 C2 H2A 120.3 . .
C3 C2 H2A 120.3 . .
C4 C3 C2 121.3(3) . .
C4 C3 Br1 119.8(2) . .
C2 C3 Br1 118.9(2) . .
C3 C4 C5 119.0(2) . .
C3 C4 H4A 120.5 . .
C5 C4 H4A 120.5 . .
C4 C5 C6 120.7(3) . .
C4 C5 H5A 119.7 . .
C6 C5 H5A 119.7 . .
C5 C6 C1 119.1(3) . .
C5 C6 C7 120.2(2) . .
C1 C6 C7 120.8(2) . .
N1 C7 C6 119.9(2) . .
N1 C7 C8 113.9(2) . .
C6 C7 C8 126.2(2) . .
C7 C8 C9 102.2(2) . .
C7 C8 H8A 111.3 . .
C9 C8 H8A 111.3 . .
C7 C8 H8B 111.3 . .
C9 C8 H8B 111.3 . .
H8A C8 H8B 109.2 . .
N2 C9 C10 110.8(2) . .
N2 C9 C8 100.6(2) . .
C10 C9 C8 112.8(2) . .
N2 C9 H9A 110.7 . .
C10 C9 H9A 110.7 . .
C8 C9 H9A 110.7 . .
C15 C10 C11 119.0(2) . .
C15 C10 C9 120.9(2) . .
C11 C10 C9 120.1(2) . .
C12 C11 C10 120.5(2) . .
C12 C11 H11A 119.8 . .
C10 C11 H11A 119.8 . .
C13 C12 C11 118.3(3) . .
C13 C12 H12A 120.8 . .
C11 C12 H12A 120.8 . .
F1 C13 C12 118.8(3) . .
F1 C13 C14 118.2(2) . .
C12 C13 C14 123.0(3) . .
C13 C14 C15 117.8(3) . .
C13 C14 H14A 121.1 . .
C15 C14 H14A 121.1 . .
C14 C15 C10 121.3(3) . .
C14 C15 H15A 119.4 . .
C10 C15 H15A 119.4 . .
N3 C16 N2 115.2(3) . .
N3 C16 S1 123.1(2) . .
N2 C16 S1 121.7(2) . .

loop_
_geom_bond_atom_site_label_1
_geom_bond_atom_site_label_2
_geom_bond_distance
_geom_bond_site_symmetry_2
Br1 C3 1.891(3) .
S1 C16 1.686(3) .
F1 C13 1.366(3) .
N1 C7 1.295(3) .
N1 N2 1.388(3) .
N2 C16 1.354(3) .
N2 C9 1.476(3) .
N3 C16 1.333(4) .
N3 H2N3 0.73(3) .
N3 H1N3 0.88(3) .
C1 C2 1.380(4) .
C1 C6 1.400(4) .
C1 H1A 0.9500 .
C2 C3 1.391(4) .
C2 H2A 0.9500 .
C3 C4 1.384(4) .
C4 C5 1.389(4) .
C4 H4A 0.9500 .
C5 C6 1.398(4) .
C5 H5A 0.9500 .
C6 C7 1.469(4) .
C7 C8 1.500(4) .
C8 C9 1.537(4) .
C8 H8A 0.9900 .
C8 H8B 0.9900 .
C9 C10 1.520(3) .
C9 H9A 1.0000 .
C10 C15 1.391(4) .
C10 C11 1.394(4) .
C11 C12 1.390(4) .
C11 H11A 0.9500 .
C12 C13 1.371(4) .
C12 H12A 0.9500 .
C13 C14 1.381(4) .
C14 C15 1.380(4) .
C14 H14A 0.9500 .
C15 H15A 0.9500 .

loop_
_geom_torsion_atom_site_label_1
_geom_torsion_atom_site_label_2
_geom_torsion_atom_site_label_3
_geom_torsion_atom_site_label_4
_geom_torsion
_geom_torsion_site_symmetry_1
_geom_torsion_site_symmetry_2
_geom_torsion_site_symmetry_3
_geom_torsion_site_symmetry_4
C7 N1 N2 C16 167.6(2) . . . .
C7 N1 N2 C9 -9.1(3) . . . .
C6 C1 C2 C3 0.3(4) . . . .
C1 C2 C3 C4 1.1(4) . . . .
C1 C2 C3 Br1 -178.0(2) . . . .
C2 C3 C4 C5 -1.0(4) . . . .
Br1 C3 C4 C5 178.12(19) . . . .
C3 C4 C5 C6 -0.5(4) . . . .
C4 C5 C6 C1 1.9(4) . . . .
C4 C5 C6 C7 -177.0(2) . . . .
C2 C1 C6 C5 -1.8(4) . . . .
C2 C1 C6 C7 177.1(2) . . . .
N2 N1 C7 C6 179.7(2) . . . .
N2 N1 C7 C8 -2.7(3) . . . .
C5 C6 C7 N1 165.7(2) . . . .
C1 C6 C7 N1 -13.2(4) . . . .
C5 C6 C7 C8 -11.6(4) . . . .
C1 C6 C7 C8 169.5(2) . . . .
N1 C7 C8 C9 12.4(3) . . . .
C6 C7 C8 C9 -170.1(2) . . . .
C16 N2 C9 C10 80.1(3) . . . .
N1 N2 C9 C10 -103.5(2) . . . .
C16 N2 C9 C8 -160.4(2) . . . .
N1 N2 C9 C8 16.0(3) . . . .
C7 C8 C9 N2 -15.6(2) . . . .
C7 C8 C9 C10 102.5(2) . . . .
N2 C9 C10 C15 32.7(3) . . . .
C8 C9 C10 C15 -79.2(3) . . . .
N2 C9 C10 C11 -148.8(2) . . . .
C8 C9 C10 C11 99.3(3) . . . .
C15 C10 C11 C12 -0.2(4) . . . .
C9 C10 C11 C12 -178.8(2) . . . .
C10 C11 C12 C13 0.3(4) . . . .
C11 C12 C13 F1 -178.1(2) . . . .
C11 C12 C13 C14 0.3(4) . . . .
F1 C13 C14 C15 177.4(2) . . . .
C12 C13 C14 C15 -1.0(4) . . . .
C13 C14 C15 C10 1.1(4) . . . .
C11 C10 C15 C14 -0.5(4) . . . .
C9 C10 C15 C14 178.0(2) . . . .
N1 N2 C16 N3 -1.1(3) . . . .
C9 N2 C16 N3 175.1(2) . . . .
N1 N2 C16 S1 -179.84(17) . . . .
C9 N2 C16 S1 -3.6(4) . . . .
